data_4324886
loop_
_publ_author_name
'Sandip Mukherjee'
'Bappaditya Gole'
'You Song'
'Partha Sarathi Mukherjee'

_publ_section_title
;
 Synthesis, Structures, and Magnetic Behavior of a Series of Copper(II)
 Azide Polymers of Cu4 Building Clusters and Isolation of a New Hemiaminal
 Ether as the Metal Complex
;
_journal_name_full 'Inorganic Chemistry'
_journal_page_first 3621
_journal_page_last 3631
_journal_paper_doi 10.1021/ic102580a
_journal_volume 50
_journal_year 2011
_chemical_formula_moiety 'C15 H19 Cu2 N15 O'
_chemical_formula_sum 'C15 H19 Cu2 N15 O'
_chemical_formula_weight 552.53
_chemical_name_systematic
;
 ?
;
_space_group_IT_number 2
_symmetry_cell_setting triclinic
_symmetry_space_group_name_Hall '-P 1'
_symmetry_space_group_name_H-M 'P -1'
_atom_sites_solution_hydrogens geom
_atom_sites_solution_primary direct
_atom_sites_solution_secondary difmap
_audit_creation_method SHELXL-97
_cell_angle_alpha 106.620(3)
_cell_angle_beta 108.265(3)
_cell_angle_gamma 90.265(3)
_cell_formula_units_Z 2
_cell_length_a 9.9271(16)
_cell_length_b 10.6663(18)
_cell_length_c 11.4566(19)
_cell_measurement_reflns_used 5101
_cell_measurement_temperature 293(2)
_cell_measurement_theta_max 28.22
_cell_measurement_theta_min 2.22
_cell_volume 1097.9(3)
_computing_cell_refinement 'Bruker SMART'
_computing_data_collection 'Bruker SMART'
_computing_data_reduction 'Bruker SAINT'
_computing_molecular_graphics 'ORTEP-3 for Windows (Farrugia, 1999)'
_computing_publication_material WinGX
_computing_structure_refinement 'SHELXL97 (Sheldrick, 2008)'
_computing_structure_solution 'SHELXS97 (Sheldrick, 2008)'
_diffrn_ambient_temperature 293(2)
_diffrn_measured_fraction_theta_full 0.995
_diffrn_measured_fraction_theta_max 0.995
_diffrn_measurement_device_type 'CCD area detector'
_diffrn_measurement_method 'phi and omega scans'
_diffrn_radiation_monochromator graphite
_diffrn_radiation_source 'fine-focus sealed tube'
_diffrn_radiation_type MoK\a
_diffrn_radiation_wavelength 0.71073
_diffrn_reflns_av_R_equivalents 0.0417
_diffrn_reflns_av_sigmaI/netI 0.0621
_diffrn_reflns_limit_h_max 13
_diffrn_reflns_limit_h_min -13
_diffrn_reflns_limit_k_max 13
_diffrn_reflns_limit_k_min -13
_diffrn_reflns_limit_l_max 14
_diffrn_reflns_limit_l_min -14
_diffrn_reflns_number 12673
_diffrn_reflns_theta_full 27.70
_diffrn_reflns_theta_max 27.7
_diffrn_reflns_theta_min 1.96
_exptl_absorpt_coefficient_mu 1.980
_exptl_absorpt_correction_T_max 0.6479
_exptl_absorpt_correction_T_min 0.4710
_exptl_absorpt_correction_type empirical
_exptl_absorpt_process_details SADABS
_exptl_crystal_colour black
_exptl_crystal_density_diffrn 1.671
_exptl_crystal_description rectangular
_exptl_crystal_F_000 560
_exptl_crystal_size_max 0.38
_exptl_crystal_size_mid 0.28
_exptl_crystal_size_min 0.24
_refine_diff_density_max 0.870
_refine_diff_density_min -0.774
_refine_diff_density_rms 0.107
_refine_ls_extinction_method none
_refine_ls_goodness_of_fit_ref 1.028
_refine_ls_hydrogen_treatment constr
_refine_ls_matrix_type full
_refine_ls_number_parameters 298
_refine_ls_number_reflns 5101
_refine_ls_number_restraints 0
_refine_ls_restrained_S_all 1.028
_refine_ls_R_factor_all 0.1019
_refine_ls_R_factor_gt 0.0599
_refine_ls_shift/su_max 0.001
_refine_ls_shift/su_mean 0.000
_refine_ls_structure_factor_coef Fsqd
_refine_ls_weighting_details 'calc w=1/[\s^2^(Fo^2^)+(0.0748P)^2^+0.3052P] where P=(Fo^2^+2Fc^2^)/3'
_refine_ls_weighting_scheme calc
_refine_ls_wR_factor_gt 0.1332
_refine_ls_wR_factor_ref 0.1536
_reflns_number_gt 3330
_reflns_number_total 5101
_reflns_threshold_expression >2\s(I)
_cod_data_source_file ic102580a_si_002_1.cif
_cod_data_source_block complex1
_cod_database_code 4324886

loop_
_symmetry_equiv_pos_as_xyz
'x, y, z'
'-x, -y, -z'

loop_
_atom_site_label
_atom_site_type_symbol
_atom_site_fract_x
_atom_site_fract_y
_atom_site_fract_z
_atom_site_U_iso_or_equiv
_atom_site_adp_type
_atom_site_occupancy
_atom_site_symmetry_multiplicity
_atom_site_calc_flag
_atom_site_refinement_flags
Cu1 Cu 0.03558(5) 0.70248(5) 0.23452(5) 0.04200(19) Uani 1 1 d .
Cu2 Cu -0.40007(6) 0.55479(5) 0.14291(5) 0.04409(19) Uani 1 1 d .
N1 N -0.0279(4) 0.8517(4) 0.1679(4) 0.0461(9) Uani 1 1 d .
N2 N 0.2160(4) 0.8375(4) 0.3449(4) 0.0444(9) Uani 1 1 d .
N3 N 0.1224(4) 0.5645(4) 0.3083(3) 0.0403(8) Uani 1 1 d .
N4 N -0.1424(4) 0.5825(4) 0.1173(4) 0.0460(9) Uani 1 1 d .
N5 N -0.1285(4) 0.4758(4) 0.0547(4) 0.0404(8) Uani 1 1 d .
N6 N -0.1208(5) 0.3710(4) -0.0060(4) 0.0653(12) Uani 1 1 d .
N7 N -0.1073(5) 0.7765(4) 0.3911(4) 0.0576(11) Uani 1 1 d .
N8 N -0.2264(5) 0.7575(4) 0.3280(4) 0.0460(9) Uani 1 1 d .
N9 N -0.3489(4) 0.7378(4) 0.2599(4) 0.0539(10) Uani 1 1 d .
N10 N -0.3238(6) 0.4860(5) 0.2847(5) 0.0820(16) Uani 1 1 d .
N11 N -0.3231(5) 0.3869(5) 0.3034(4) 0.0599(12) Uani 1 1 d .
N12 N -0.3179(10) 0.2960(7) 0.3321(7) 0.149(4) Uani 1 1 d .
N13 N -0.5207(5) 0.6124(4) -0.0052(4) 0.0614(12) Uani 1 1 d .
N14 N -0.5325(5) 0.7211(5) -0.0093(4) 0.0656(13) Uani 1 1 d .
N15 N -0.5408(8) 0.8241(5) -0.0136(7) 0.130(3) Uani 1 1 d .
C1 C -0.1648(6) 0.8692(5) 0.1137(5) 0.0613(14) Uani 1 1 d .
H1 H -0.2355 0.8006 0.0905 0.074 Uiso 1 1 calc R
C2 C -0.2024(7) 0.9865(6) 0.0917(6) 0.0772(18) Uani 1 1 d .
H2 H -0.2977 0.9989 0.0570 0.093 Uiso 1 1 calc R
C3 C -0.0958(8) 1.0853(6) 0.1225(7) 0.085(2) Uani 1 1 d .
H3 H -0.1187 1.1653 0.1083 0.103 Uiso 1 1 calc R
C4 C 0.0442(7) 1.0656(5) 0.1739(6) 0.0730(17) Uani 1 1 d .
H4 H 0.1171 1.1308 0.1930 0.088 Uiso 1 1 calc R
C5 C 0.0742(6) 0.9479(5) 0.1967(5) 0.0522(12) Uani 1 1 d .
C6 C 0.2235(5) 0.9125(5) 0.2552(5) 0.0542(13) Uani 1 1 d .
H6 H 0.2548 0.8566 0.1863 0.065 Uiso 1 1 calc R
C7 C 0.4507(14) 1.0318(8) 0.2572(8) 0.194(7) Uani 1 1 d .
H7A H 0.5129 1.1116 0.3048 0.291 Uiso 1 1 calc R
H7B H 0.4100 1.0294 0.1686 0.291 Uiso 1 1 calc R
H7C H 0.5041 0.9576 0.2622 0.291 Uiso 1 1 calc R
C8 C 0.1907(6) 0.9261(5) 0.4617(5) 0.0648(15) Uani 1 1 d .
H8A H 0.1862 0.8765 0.5186 0.097 Uiso 1 1 calc R
H8B H 0.1022 0.9631 0.4361 0.097 Uiso 1 1 calc R
H8C H 0.2672 0.9955 0.5055 0.097 Uiso 1 1 calc R
C9 C 0.3523(5) 0.7776(5) 0.3857(5) 0.0609(14) Uani 1 1 d .
H9A H 0.3714 0.7757 0.4736 0.073 Uiso 1 1 calc R
H9B H 0.4299 0.8325 0.3848 0.073 Uiso 1 1 calc R
C10 C 0.3486(5) 0.6402(5) 0.3003(5) 0.0556(13) Uani 1 1 d .
H10A H 0.3100 0.6382 0.2108 0.067 Uiso 1 1 calc R
H10B H 0.4450 0.6154 0.3157 0.067 Uiso 1 1 calc R
C11 C 0.2602(5) 0.5440(5) 0.3247(4) 0.0454(11) Uani 1 1 d .
C12 C 0.3175(5) 0.4423(5) 0.3718(5) 0.0564(13) Uani 1 1 d .
H12 H 0.4120 0.4277 0.3812 0.068 Uiso 1 1 calc R
C13 C 0.2358(6) 0.3641(5) 0.4042(5) 0.0616(14) Uani 1 1 d .
H13 H 0.2740 0.2960 0.4354 0.074 Uiso 1 1 calc R
C14 C 0.0947(6) 0.3870(5) 0.3901(5) 0.0523(12) Uani 1 1 d .
H14 H 0.0373 0.3362 0.4135 0.063 Uiso 1 1 calc R
C15 C 0.0428(5) 0.4861(5) 0.3411(4) 0.0481(11) Uani 1 1 d .
H15 H -0.0522 0.5003 0.3297 0.058 Uiso 1 1 calc R
O1 O 0.3194(4) 1.0262(4) 0.3202(4) 0.0737(11) Uani 1 1 d .

loop_
_atom_site_aniso_label
_atom_site_aniso_U_11
_atom_site_aniso_U_22
_atom_site_aniso_U_33
_atom_site_aniso_U_23
_atom_site_aniso_U_13
_atom_site_aniso_U_12
Cu1 0.0317(3) 0.0364(3) 0.0498(3) 0.0111(3) 0.0040(2) 0.0032(2)
Cu2 0.0386(3) 0.0439(3) 0.0458(3) 0.0131(3) 0.0088(3) 0.0043(2)
N1 0.043(2) 0.039(2) 0.050(2) 0.0107(18) 0.0096(18) 0.0086(17)
N2 0.036(2) 0.045(2) 0.047(2) 0.0134(18) 0.0083(17) -0.0019(17)
N3 0.0313(19) 0.044(2) 0.042(2) 0.0113(17) 0.0086(16) 0.0096(16)
N4 0.036(2) 0.040(2) 0.052(2) 0.0047(18) 0.0080(18) 0.0081(17)
N5 0.031(2) 0.044(2) 0.042(2) 0.0122(18) 0.0072(16) 0.0034(16)
N6 0.060(3) 0.046(3) 0.073(3) -0.006(2) 0.019(2) 0.007(2)
N7 0.042(3) 0.056(3) 0.062(3) 0.007(2) 0.010(2) 0.000(2)
N8 0.050(3) 0.039(2) 0.049(2) 0.0068(18) 0.022(2) 0.0059(19)
N9 0.037(2) 0.051(2) 0.065(3) 0.003(2) 0.017(2) 0.0082(19)
N10 0.091(4) 0.077(4) 0.068(3) 0.037(3) 0.000(3) 0.003(3)
N11 0.061(3) 0.065(3) 0.055(3) 0.027(3) 0.014(2) 0.000(2)
N12 0.256(11) 0.084(5) 0.099(5) 0.053(4) 0.024(6) -0.012(5)
N13 0.069(3) 0.037(2) 0.062(3) 0.016(2) -0.002(2) 0.002(2)
N14 0.061(3) 0.048(3) 0.064(3) 0.012(2) -0.008(2) 0.010(2)
N15 0.141(6) 0.048(3) 0.135(6) 0.024(4) -0.043(4) 0.017(4)
C1 0.055(3) 0.060(3) 0.072(4) 0.033(3) 0.013(3) 0.012(3)
C2 0.068(4) 0.072(4) 0.099(5) 0.047(4) 0.018(4) 0.031(3)
C3 0.108(6) 0.055(4) 0.097(5) 0.040(4) 0.022(4) 0.025(4)
C4 0.084(5) 0.051(3) 0.079(4) 0.020(3) 0.020(4) 0.001(3)
C5 0.059(3) 0.038(3) 0.052(3) 0.007(2) 0.016(3) 0.002(2)
C6 0.054(3) 0.044(3) 0.054(3) 0.005(2) 0.012(2) -0.012(2)
C7 0.357(18) 0.106(7) 0.073(5) 0.025(5) 0.010(8) -0.106(9)
C8 0.058(3) 0.070(4) 0.051(3) -0.003(3) 0.015(3) -0.006(3)
C9 0.040(3) 0.067(4) 0.069(4) 0.021(3) 0.007(3) -0.003(2)
C10 0.037(3) 0.073(4) 0.059(3) 0.022(3) 0.016(2) 0.012(2)
C11 0.039(3) 0.050(3) 0.040(2) 0.008(2) 0.010(2) 0.009(2)
C12 0.042(3) 0.061(3) 0.057(3) 0.015(3) 0.007(2) 0.021(2)
C13 0.065(4) 0.051(3) 0.055(3) 0.013(3) 0.004(3) 0.019(3)
C14 0.061(3) 0.042(3) 0.049(3) 0.012(2) 0.014(2) 0.009(2)
C15 0.042(3) 0.051(3) 0.049(3) 0.011(2) 0.016(2) 0.006(2)
O1 0.082(3) 0.057(2) 0.072(3) 0.011(2) 0.018(2) -0.020(2)

loop_
_atom_type_symbol
_atom_type_description
_atom_type_scat_dispersion_real
_atom_type_scat_dispersion_imag
_atom_type_scat_source
C C 0.0033 0.0016 'International Tables Vol C Tables 4.2.6.8 and 6.1.1.4'
H H 0.0000 0.0000 'International Tables Vol C Tables 4.2.6.8 and 6.1.1.4'
N N 0.0061 0.0033 'International Tables Vol C Tables 4.2.6.8 and 6.1.1.4'
O O 0.0106 0.0060 'International Tables Vol C Tables 4.2.6.8 and 6.1.1.4'
Cu Cu 0.3201 1.2651 'International Tables Vol C Tables 4.2.6.8 and 6.1.1.4'

loop_
_geom_angle_atom_site_label_1
_geom_angle_atom_site_label_2
_geom_angle_atom_site_label_3
_geom_angle
_geom_angle_site_symmetry_1
_geom_angle_site_symmetry_3
N3 Cu1 N1 173.11(15) . .
N3 Cu1 N4 92.97(15) . .
N1 Cu1 N4 93.50(16) . .
N3 Cu1 N2 91.84(15) . .
N1 Cu1 N2 81.61(16) . .
N4 Cu1 N2 174.81(15) . .
N10 Cu2 N13 98.7(2) . 2_465
N10 Cu2 N9 91.2(2) . .
N13 Cu2 N9 168.98(17) 2_465 .
N10 Cu2 N13 167.6(2) . .
N13 Cu2 N13 76.59(18) 2_465 .
N9 Cu2 N13 92.72(17) . .
C5 N1 C1 119.5(4) . .
C5 N1 Cu1 115.1(3) . .
C1 N1 Cu1 124.7(3) . .
C6 N2 C8 110.4(4) . .
C6 N2 C9 110.1(4) . .
C8 N2 C9 109.2(4) . .
C6 N2 Cu1 102.2(3) . .
C8 N2 Cu1 109.6(3) . .
C9 N2 Cu1 115.1(3) . .
C11 N3 C15 118.5(4) . .
C11 N3 Cu1 121.4(3) . .
C15 N3 Cu1 120.0(3) . .
N5 N4 Cu1 117.9(3) . .
N6 N5 N4 177.1(5) . .
N7 N8 N9 178.4(5) . .
N8 N9 Cu2 112.5(3) . .
N11 N10 Cu2 137.9(5) . .
N12 N11 N10 174.2(7) . .
N14 N13 Cu2 129.2(4) . 2_465
N14 N13 Cu2 127.2(4) . .
Cu2 N13 Cu2 103.41(18) 2_465 .
N15 N14 N13 178.4(7) . .
N1 C1 C2 121.4(5) . .
C1 C2 C3 118.4(6) . .
C4 C3 C2 120.1(5) . .
C5 C4 C3 118.6(6) . .
N1 C5 C4 122.0(5) . .
N1 C5 C6 113.3(4) . .
C4 C5 C6 124.7(5) . .
O1 C6 N2 111.0(4) . .
O1 C6 C5 110.5(4) . .
N2 C6 C5 107.7(4) . .
N2 C9 C10 112.9(4) . .
C11 C10 C9 111.5(4) . .
N3 C11 C12 120.3(5) . .
N3 C11 C10 117.1(4) . .
C12 C11 C10 122.4(4) . .
C13 C12 C11 120.4(5) . .
C12 C13 C14 119.3(5) . .
C15 C14 C13 118.1(5) . .
N3 C15 C14 123.3(5) . .
C6 O1 C7 112.9(4) . .

loop_
_geom_bond_atom_site_label_1
_geom_bond_atom_site_label_2
_geom_bond_distance
_geom_bond_site_symmetry_2
Cu1 N3 1.973(4) .
Cu1 N1 1.978(4) .
Cu1 N4 2.018(4) .
Cu1 N2 2.097(4) .
Cu2 N10 1.915(5) .
Cu2 N13 1.972(4) 2_465
Cu2 N9 1.983(4) .
Cu2 N13 2.005(4) .
N1 C5 1.334(6) .
N1 C1 1.344(6) .
N2 C6 1.489(6) .
N2 C8 1.496(6) .
N2 C9 1.497(6) .
N3 C11 1.349(6) .
N3 C15 1.351(6) .
N4 N5 1.194(5) .
N5 N6 1.152(5) .
N7 N8 1.158(5) .
N8 N9 1.200(5) .
N10 N11 1.137(6) .
N11 N12 1.105(7) .
N13 N14 1.179(5) .
N13 Cu2 1.972(4) 2_465
N14 N15 1.116(6) .
C1 C2 1.376(7) .
C2 C3 1.378(9) .
C3 C4 1.372(9) .
C4 C5 1.369(7) .
C5 C6 1.522(7) .
C6 O1 1.400(6) .
C7 O1 1.685(12) .
C9 C10 1.504(7) .
C10 C11 1.486(7) .
C11 C12 1.393(6) .
C12 C13 1.360(7) .
C13 C14 1.390(7) .
C14 C15 1.364(6) .
